data_1574007
loop_
_publ_author_name
'Arif, Muhammad'
'Liu, Xu'
'Jia, Hangwei'
'Yang, Zhihua'
'Hou, Xueling'
'Pan, Shilie'

_publ_section_title
;
 Optimizing optical anisotropy in low-dimensional structures <i>via</i>
 intralayer hydrogen bonding modulation and anionic substitution.
;
_journal_issue 10
_journal_name_full 'Materials horizons'
_journal_page_first 3538
_journal_page_last 3545
_journal_paper_doi 10.1039/d4mh01790k
_journal_volume 12
_journal_year 2025
_chemical_formula_moiety 'B F4, C4 H6 N3'
_chemical_formula_sum 'C4 H6 B F4 N3'
_chemical_formula_weight 182.93
_chemical_name_systematic 'Aminopyrazine Tetrafloroborate'
_space_group_crystal_system monoclinic
_space_group_IT_number 14
_space_group_name_Hall '-P 2yn'
_space_group_name_H-M_alt 'P 1 21/n 1'
_atom_sites_solution_hydrogens difmap
_atom_sites_solution_primary dual
_audit_creation_date 2024-09-07
_audit_creation_method
;
Olex2 1.5
(compiled 2023.08.24 svn.re1ec1418 for OlexSys, GUI svn.r6817)
;
_audit_update_record
;
2024-10-30 deposited with the CCDC.	2025-02-14 downloaded from the CCDC.
;
_cell_angle_alpha 90
_cell_angle_beta 102.398(3)
_cell_angle_gamma 90
_cell_formula_units_Z 4
_cell_length_a 4.9961(5)
_cell_length_b 20.906(2)
_cell_length_c 7.0582(6)
_cell_measurement_reflns_used 3316
_cell_measurement_temperature 298
_cell_measurement_theta_max 27.45
_cell_measurement_theta_min 3.11
_cell_volume 720.03(12)
_computing_cell_refinement 'SAINT V8.40B (?, 2016)'
_computing_data_reduction 'SAINT V8.40B (?, 2016)'
_computing_molecular_graphics 'Olex2 1.5 (Dolomanov et al., 2009)'
_computing_publication_material 'Olex2 1.5 (Dolomanov et al., 2009)'
_computing_structure_refinement 'SHELXL 2018/3 (Sheldrick, 2015)'
_computing_structure_solution 'SHELXT 2018/2 (Sheldrick, 2018)'
_diffrn_ambient_temperature 298
_diffrn_measured_fraction_theta_full 0.997
_diffrn_measured_fraction_theta_max 0.995
_diffrn_measurement_device_type 'Bruker APEX-II CCD'
_diffrn_measurement_method '\f and \w scans'
_diffrn_radiation_type MoK\a
_diffrn_radiation_wavelength 0.71073
_diffrn_reflns_av_R_equivalents 0.0975
_diffrn_reflns_av_unetI/netI 0.0476
_diffrn_reflns_Laue_measured_fraction_full 0.997
_diffrn_reflns_Laue_measured_fraction_max 0.995
_diffrn_reflns_limit_h_max 6
_diffrn_reflns_limit_h_min -6
_diffrn_reflns_limit_k_max 27
_diffrn_reflns_limit_k_min -27
_diffrn_reflns_limit_l_max 9
_diffrn_reflns_limit_l_min -9
_diffrn_reflns_number 17178
_diffrn_reflns_point_group_measured_fraction_full 0.997
_diffrn_reflns_point_group_measured_fraction_max 0.995
_diffrn_reflns_theta_full 25.242
_diffrn_reflns_theta_max 27.578
_diffrn_reflns_theta_min 3.112
_diffrn_source_current 1.4
_diffrn_source_power 0.07
_diffrn_source_voltage 50.0
_diffrn_standards_number 0
_exptl_absorpt_coefficient_mu 0.178
_exptl_absorpt_correction_T_max 0.7456
_exptl_absorpt_correction_T_min 0.5526
_exptl_absorpt_correction_type none
_exptl_absorpt_process_details
;
SADABS-2016/2 (Bruker,2016/2) was used for absorption correction.
wR2(int) was 0.1445 before and 0.0710 after correction.
The Ratio of minimum to maximum transmission is 0.7411.
The \l/2 correction factor is Not present.
;
_exptl_crystal_colour colourless
_exptl_crystal_colour_primary colourless
_exptl_crystal_density_diffrn 1.687
_exptl_crystal_description block
_exptl_crystal_F_000 368
_exptl_crystal_size_max 0.206
_exptl_crystal_size_mid 0.184
_exptl_crystal_size_min 0.154
_refine_diff_density_max 0.265
_refine_diff_density_min -0.288
_refine_diff_density_rms 0.060
_refine_ls_extinction_method none
_refine_ls_goodness_of_fit_ref 1.070
_refine_ls_hydrogen_treatment constr
_refine_ls_matrix_type full
_refine_ls_number_parameters 109
_refine_ls_number_reflns 1659
_refine_ls_number_restraints 0
_refine_ls_restrained_S_all 1.070
_refine_ls_R_factor_all 0.0567
_refine_ls_R_factor_gt 0.0476
_refine_ls_shift/su_max 0.000
_refine_ls_shift/su_mean 0.000
_refine_ls_structure_factor_coef Fsqd
_refine_ls_weighting_details 'w=1/[\s^2^(Fo^2^)+(0.0583P)^2^+0.2525P] where P=(Fo^2^+2Fc^2^)/3'
_refine_ls_weighting_scheme calc
_refine_ls_wR_factor_gt 0.1237
_refine_ls_wR_factor_ref 0.1358
_reflns_Friedel_coverage 0.000
_reflns_number_gt 1355
_reflns_number_total 1659
_reflns_threshold_expression 'I > 2\s(I)'
_cod_data_source_file d4mh01790k2.cif
_cod_data_source_block apzbf4collect
_cod_depositor_comments 'Adding full bibliography for 1574003--1574009.cif.'
_cod_database_code 1574007
_shelx_shelxl_version_number 2018/3
_shelx_space_group_comment
;
The symmetry employed for this shelxl refinement is uniquely defined
by the following loop, which should always be used as a source of
symmetry information in preference to the above space-group names.
They are only intended as comments.
;
_shelx_estimated_absorpt_t_max 0.973
_shelx_estimated_absorpt_t_min 0.964
_olex2_refinement_description
;
1. Fixed Uiso
 At 1.2 times of:
  All C(H) groups, All N(H) groups, All N(H,H) groups
2.a Riding coordinates:
 N1(H1a,H1b), N2(H2), C2(H2a), C3(H3), C4(H4)
;
_olex2_submission_special_instructions 'No special instructions were received'

loop_
_space_group_symop_operation_xyz
'x, y, z'
'-x+1/2, y+1/2, -z+1/2'
'-x, -y, -z'
'x-1/2, -y-1/2, z-1/2'

loop_
_atom_site_label
_atom_site_type_symbol
_atom_site_fract_x
_atom_site_fract_y
_atom_site_fract_z
_atom_site_U_iso_or_equiv
_atom_site_adp_type
_atom_site_occupancy
_atom_site_site_symmetry_order
_atom_site_calc_flag
_atom_site_refinement_flags_posn
_atom_site_refinement_flags_adp
_atom_site_refinement_flags_occupancy
_atom_site_disorder_assembly
_atom_site_disorder_group
B1 B -0.0815(4) 0.42492(9) 0.2148(3) 0.0351(4) Uani 1 1 d . . . . .
N1 N 0.6129(3) 0.44352(8) 0.6876(2) 0.0485(4) Uani 1 1 d . . . . .
H1A H 0.608756 0.473002 0.771873 0.058 Uiso 1 1 d R U . . .
H1B H 0.710746 0.448502 0.602183 0.058 Uiso 1 1 d R U . . .
N2 N 0.3154(3) 0.38133(7) 0.81946(19) 0.0392(4) Uani 1 1 d . . . . .
H2 H 0.307277 0.410688 0.903362 0.047 Uiso 1 1 d R U . . .
N3 N 0.3352(4) 0.28755(8) 0.5539(2) 0.0538(4) Uani 1 1 d . . . . .
C1 C 0.4699(3) 0.39089(8) 0.6893(2) 0.0360(4) Uani 1 1 d . . . . .
C2 C 0.1706(4) 0.32632(9) 0.8229(3) 0.0461(4) Uani 1 1 d . . . . .
H2A H 0.064634 0.320540 0.914915 0.055 Uiso 1 1 d R U . . .
C3 C 0.1828(5) 0.28059(10) 0.6917(3) 0.0534(5) Uani 1 1 d . . . . .
H3 H 0.084490 0.242970 0.694784 0.064 Uiso 1 1 d R U . . .
C4 C 0.4707(4) 0.34041(9) 0.5535(3) 0.0436(4) Uani 1 1 d . . . . .
H4 H 0.574107 0.345698 0.459643 0.052 Uiso 1 1 d R U . . .
F1 F 0.1716(2) 0.42796(6) 0.16563(17) 0.0535(3) Uani 1 1 d . . . . .
F3 F -0.0453(3) 0.43054(8) 0.41270(17) 0.0674(4) Uani 1 1 d . . . . .
F2 F -0.2488(3) 0.47382(6) 0.12570(19) 0.0634(4) Uani 1 1 d . . . . .
F4 F -0.2047(3) 0.36777(6) 0.1537(2) 0.0711(4) Uani 1 1 d . . . . .

loop_
_atom_site_aniso_label
_atom_site_aniso_U_11
_atom_site_aniso_U_22
_atom_site_aniso_U_33
_atom_site_aniso_U_23
_atom_site_aniso_U_13
_atom_site_aniso_U_12
B1 0.0389(9) 0.0355(9) 0.0336(9) 0.0005(6) 0.0137(7) -0.0003(7)
N1 0.0568(9) 0.0466(9) 0.0485(9) -0.0120(7) 0.0256(7) -0.0083(7)
N2 0.0444(8) 0.0435(8) 0.0328(7) -0.0048(5) 0.0147(6) 0.0037(6)
N3 0.0724(11) 0.0402(8) 0.0542(10) -0.0081(7) 0.0258(8) 0.0005(8)
C1 0.0380(8) 0.0395(8) 0.0314(7) -0.0014(6) 0.0092(6) 0.0044(6)
C2 0.0496(10) 0.0486(10) 0.0443(9) 0.0063(7) 0.0193(8) 0.0047(8)
C3 0.0665(12) 0.0380(10) 0.0606(12) 0.0024(8) 0.0242(10) -0.0034(8)
C4 0.0560(10) 0.0419(9) 0.0373(8) -0.0045(7) 0.0196(7) 0.0038(8)
F1 0.0488(6) 0.0605(7) 0.0592(7) -0.0064(5) 0.0293(5) -0.0038(5)
F3 0.0629(8) 0.1077(12) 0.0345(6) -0.0008(6) 0.0169(5) 0.0097(7)
F2 0.0740(8) 0.0569(8) 0.0636(8) 0.0146(5) 0.0244(6) 0.0246(6)
F4 0.0709(9) 0.0476(7) 0.0963(11) -0.0141(6) 0.0210(7) -0.0182(6)

loop_
_atom_type_symbol
_atom_type_description
_atom_type_scat_dispersion_real
_atom_type_scat_dispersion_imag
_atom_type_scat_source
C C 0.0033 0.0016 'International Tables Vol C Tables 4.2.6.8 and 6.1.1.4'
H H 0.0000 0.0000 'International Tables Vol C Tables 4.2.6.8 and 6.1.1.4'
B B 0.0013 0.0007 'International Tables Vol C Tables 4.2.6.8 and 6.1.1.4'
F F 0.0171 0.0103 'International Tables Vol C Tables 4.2.6.8 and 6.1.1.4'
N N 0.0061 0.0033 'International Tables Vol C Tables 4.2.6.8 and 6.1.1.4'

loop_
_geom_angle_atom_site_label_1
_geom_angle_atom_site_label_2
_geom_angle_atom_site_label_3
_geom_angle
_geom_angle_site_symmetry_1
_geom_angle_site_symmetry_3
_geom_angle_publ_flag
F1 B1 F2 110.34(14) . . ?
F3 B1 F1 108.86(15) . . ?
F3 B1 F2 109.50(15) . . ?
F4 B1 F1 109.52(14) . . ?
F4 B1 F3 110.28(15) . . ?
F4 B1 F2 108.34(15) . . ?
H1A N1 H1B 120.0 . . ?
C1 N1 H1A 120.0 . . ?
C1 N1 H1B 120.0 . . ?
C1 N2 H2 119.1 . . ?
C1 N2 C2 121.75(15) . . ?
C2 N2 H2 119.1 . . ?
C4 N3 C3 117.61(16) . . ?
N1 C1 N2 121.83(15) . . ?
N1 C1 C4 122.24(16) . . ?
N2 C1 C4 115.92(16) . . ?
N2 C2 H2A 120.4 . . ?
C3 C2 N2 119.13(17) . . ?
C3 C2 H2A 120.4 . . ?
N3 C3 H3 119.0 . . ?
C2 C3 N3 122.04(18) . . ?
C2 C3 H3 119.0 . . ?
N3 C4 C1 123.54(16) . . ?
N3 C4 H4 118.2 . . ?
C1 C4 H4 118.2 . . ?

loop_
_geom_bond_atom_site_label_1
_geom_bond_atom_site_label_2
_geom_bond_distance
_geom_bond_site_symmetry_2
_geom_bond_publ_flag
B1 F1 1.383(2) . ?
B1 F3 1.374(2) . ?
B1 F2 1.383(2) . ?
B1 F4 1.370(2) . ?
N1 H1A 0.8600 . ?
N1 H1B 0.8599 . ?
N1 C1 1.314(2) . ?
N2 H2 0.8599 . ?
N2 C1 1.336(2) . ?
N2 C2 1.362(2) . ?
N3 C3 1.366(3) . ?
N3 C4 1.296(2) . ?
C1 C4 1.426(2) . ?
C2 H2A 0.9299 . ?
C2 C3 1.341(3) . ?
C3 H3 0.9300 . ?
C4 H4 0.9300 . ?

loop_
_geom_hbond_atom_site_label_D
_geom_hbond_atom_site_label_H
_geom_hbond_atom_site_label_A
_geom_hbond_distance_DH
_geom_hbond_distance_HA
_geom_hbond_distance_DA
_geom_hbond_angle_DHA
_geom_hbond_site_symmetry_A
_geom_hbond_publ_flag
N1 H1A F1 0.86 2.34 2.995(2) 133.2 3_666 yes
N1 H1A F2 0.86 2.36 3.010(2) 133.1 3_566 yes
N1 H1A F2 0.86 2.45 3.086(2) 131.8 1_656 yes
N1 H1B F3 0.86 2.03 2.859(2) 162.2 1_655 yes
N2 H2 F1 0.86 2.13 2.8619(17) 142.1 1_556 yes
N2 H2 F2 0.86 2.44 3.080(2) 132.2 3_566 yes
N2 H2 F4 0.86 2.83 2.994(2) 92.4 1_656 yes
C2 H2A F1 0.93 2.84 3.219(2) 105.9 1_556 yes
C3 H3 F4 0.93 2.59 3.174(2) 121.7 4_666 yes

loop_
_geom_torsion_atom_site_label_1
_geom_torsion_atom_site_label_2
_geom_torsion_atom_site_label_3
_geom_torsion_atom_site_label_4
_geom_torsion
_geom_torsion_site_symmetry_1
_geom_torsion_site_symmetry_2
_geom_torsion_site_symmetry_3
_geom_torsion_site_symmetry_4
_geom_torsion_publ_flag
N1 C1 C4 N3 178.82(18) . . . . ?
N2 C1 C4 N3 -0.9(3) . . . . ?
N2 C2 C3 N3 -0.3(3) . . . . ?
C1 N2 C2 C3 -0.2(3) . . . . ?
C2 N2 C1 N1 -178.97(16) . . . . ?
C2 N2 C1 C4 0.7(2) . . . . ?
C3 N3 C4 C1 0.4(3) . . . . ?
C4 N3 C3 C2 0.2(3) . . . . ?
